data_1557616
loop_
_publ_author_name
'Zhang, Ye'
'Zheng, Tian-Lu'
'Cheng, Fu'
'Dai, Kun-Long'
'Zhang, Kun'
'Ma, Ai-Jun'
'Zhang, Fu-Min'
'Zhang, Xiao-Ming'
'Wang, Shao-Hua'
'Tu, Yong-Qiang'

_publ_section_title
;
 Facile access to diverse all-carbon quaternary center containing
 spirobicycles by exploring a tandem Castro--Stephens coupling/acyloxy
 shift/cyclization/semipinacol rearrangement sequence
;
_journal_issue 15
_journal_name_full 'Chemical Science'
_journal_page_first 3878
_journal_page_last 3884
_journal_paper_doi 10.1039/D0SC00102C
_journal_volume 11
_journal_year 2020
_chemical_formula_moiety 'C15 H20 O3'
_chemical_formula_sum 'C15 H20 O3'
_chemical_formula_weight 248.31
_space_group_crystal_system triclinic
_space_group_IT_number 2
_space_group_name_Hall '-P 1'
_space_group_name_H-M_alt 'P -1'
_atom_sites_solution_hydrogens geom
_atom_sites_solution_primary direct
_audit_creation_date 2019-09-18
_audit_creation_method
;
Olex2 1.2
(compiled 2018.05.29 svn.r3508 for OlexSys, GUI svn.r5506)
;
_audit_update_record
;
2019-10-29 deposited with the CCDC.	2020-03-11 downloaded from the CCDC.
;
_cell_angle_alpha 82.649(3)
_cell_angle_beta 76.258(3)
_cell_angle_gamma 68.964(4)
_cell_formula_units_Z 2
_cell_length_a 7.2165(3)
_cell_length_b 8.3504(3)
_cell_length_c 11.3170(4)
_cell_measurement_reflns_used 6955
_cell_measurement_temperature 293(2)
_cell_measurement_theta_max 69.5970
_cell_measurement_theta_min 6.7060
_cell_volume 617.61(4)
_computing_cell_refinement
;
CrysAlisPro, Agilent Technologies,
Version 1.171.36.28 (release 01-02-2013 CrysAlis171 .NET)
(compiled Feb  1 2013,16:14:44)
;
_computing_data_collection
;
CrysAlisPro, Agilent Technologies,
Version 1.171.36.28 (release 01-02-2013 CrysAlis171 .NET)
(compiled Feb  1 2013,16:14:44)
;
_computing_data_reduction
;
CrysAlisPro, Agilent Technologies,
Version 1.171.36.28 (release 01-02-2013 CrysAlis171 .NET)
(compiled Feb  1 2013,16:14:44)
;
_computing_molecular_graphics 'Olex2 (Dolomanov et al., 2009)'
_computing_publication_material 'Olex2 (Dolomanov et al., 2009)'
_computing_structure_refinement 'ShelXL (Sheldrick, 2015)'
_computing_structure_solution 'ShelXS (Sheldrick, 2008)'
_diffrn_ambient_temperature 293(2)
_diffrn_detector_area_resol_mean 16.0733
_diffrn_measured_fraction_theta_full 0.996
_diffrn_measured_fraction_theta_max 0.996
_diffrn_measurement_details
;
#__ type_ start__ end____ width___ exp.time_
  1 omega   41.00   68.00   1.0000    1.0000
omega____ theta____ kappa____ phi______ frames
    -        0.0000   57.0000  120.0000 27

#__ type_ start__ end____ width___ exp.time_
  2 omega  -21.00   12.00   1.0000    1.0000
omega____ theta____ kappa____ phi______ frames
    -        0.0000   57.0000  120.0000 33

#__ type_ start__ end____ width___ exp.time_
  3 omega  -18.00   21.00   1.0000    1.0000
omega____ theta____ kappa____ phi______ frames
    -       -8.5000   38.0000   30.0000 39

#__ type_ start__ end____ width___ exp.time_
  4 omega  -38.00   -3.00   1.0000    1.0000
omega____ theta____ kappa____ phi______ frames
    -       -8.5000  125.0000  120.0000 35

#__ type_ start__ end____ width___ exp.time_
  5 omega  -80.00  -36.00   1.0000    1.0000
omega____ theta____ kappa____ phi______ frames
    -       -8.5000  178.0000 -180.0000 44

#__ type_ start__ end____ width___ exp.time_
  6 omega   28.00   61.00   1.0000    1.0000
omega____ theta____ kappa____ phi______ frames
    -       -8.5000   38.0000   30.0000 33

#__ type_ start__ end____ width___ exp.time_
  7 omega  -55.00  -21.00   1.0000    1.0000
omega____ theta____ kappa____ phi______ frames
    -       20.0000  160.0000  174.6694 34

#__ type_ start__ end____ width___ exp.time_
  8 omega   -8.00   17.00   1.0000    1.0000
omega____ theta____ kappa____ phi______ frames
    -       36.0000  100.0000 -137.2139 25

#__ type_ start__ end____ width___ exp.time_
  9 omega    6.00   36.00   1.0000    1.0000
omega____ theta____ kappa____ phi______ frames
    -       36.0000   85.0000   33.6144 30

#__ type_ start__ end____ width___ exp.time_
 10 omega   -2.00   23.00   1.0000    1.0000
omega____ theta____ kappa____ phi______ frames
    -       40.0000   96.0000   69.8149 25

#__ type_ start__ end____ width___ exp.time_
 11 omega    3.00   28.00   1.0000    1.0000
omega____ theta____ kappa____ phi______ frames
    -       40.0000   87.0000  -94.0549 25

#__ type_ start__ end____ width___ exp.time_
 12 omega    5.00   30.00   1.0000    1.0000
omega____ theta____ kappa____ phi______ frames
    -       44.0000   90.0000  -58.2564 25

#__ type_ start__ end____ width___ exp.time_
 13 omega   15.00   40.00   1.0000    1.0000
omega____ theta____ kappa____ phi______ frames
    -       48.0000   80.0000   56.7675 25

#__ type_ start__ end____ width___ exp.time_
 14 omega   14.00   39.00   1.0000    1.0000
omega____ theta____ kappa____ phi______ frames
    -       48.0000   82.0000 -145.9687 25

#__ type_ start__ end____ width___ exp.time_
 15 omega   19.00   45.00   1.0000    1.0000
omega____ theta____ kappa____ phi______ frames
    -       52.0000   82.0000  -39.2305 26

#__ type_ start__ end____ width___ exp.time_
 16 omega   20.00   46.00   1.0000    1.0000
omega____ theta____ kappa____ phi______ frames
    -       52.0000   78.0000  109.6461 26

#__ type_ start__ end____ width___ exp.time_
 17 omega   32.00  109.00   1.0000    1.0000
omega____ theta____ kappa____ phi______ frames
    -       54.0000 -125.0000    0.0000 77

#__ type_ start__ end____ width___ exp.time_
 18 omega   30.00   66.00   1.0000    1.0000
omega____ theta____ kappa____ phi______ frames
    -       56.0000   66.0000 -114.5049 36

#__ type_ start__ end____ width___ exp.time_
 19 omega   39.00  126.00   1.0000    1.0000
omega____ theta____ kappa____ phi______ frames
    -       60.0000   57.0000   58.8289 87

#__ type_ start__ end____ width___ exp.time_
 20 omega   41.00   67.00   1.0000    1.0000
omega____ theta____ kappa____ phi______ frames
    -       60.0000   56.0000 -132.7581 26

#__ type_ start__ end____ width___ exp.time_
 21 omega   85.00  111.00   1.0000    1.0000
omega____ theta____ kappa____ phi______ frames
    -       60.0000   56.0000 -132.7581 26

#__ type_ start__ end____ width___ exp.time_
 22 omega   37.00  134.00   1.0000    1.0000
omega____ theta____ kappa____ phi______ frames
    -       64.0000   74.0000 -105.4160 97

#__ type_ start__ end____ width___ exp.time_
 23 omega   39.00  101.00   1.0000    1.0000
omega____ theta____ kappa____ phi______ frames
    -       68.0000   73.0000   -6.2651 62

#__ type_ start__ end____ width___ exp.time_
 24 omega  112.00  138.00   1.0000    1.0000
omega____ theta____ kappa____ phi______ frames
    -       68.0000   70.0000  133.3571 26

#__ type_ start__ end____ width___ exp.time_
 25 omega   41.00   79.00   1.0000    1.0000
omega____ theta____ kappa____ phi______ frames
    -       68.0000   70.0000  133.3571 38

#__ type_ start__ end____ width___ exp.time_
 26 omega   90.00  147.00   1.0000    1.0000
omega____ theta____ kappa____ phi______ frames
    -       76.0000   76.0000  -43.2593 57

#__ type_ start__ end____ width___ exp.time_
 27 omega  106.00  145.00   1.0000    1.0000
omega____ theta____ kappa____ phi______ frames
    -       76.0000   57.0000  115.9246 39

#__ type_ start__ end____ width___ exp.time_
 28 omega   55.00   82.00   1.0000    1.0000
omega____ theta____ kappa____ phi______ frames
    -       76.0000   57.0000  115.9246 27

#__ type_ start__ end____ width___ exp.time_
 29 omega   45.00   71.00   1.0000    1.0000
omega____ theta____ kappa____ phi______ frames
    -       76.0000   76.0000  -43.2593 26

#__ type_ start__ end____ width___ exp.time_
 30 omega  121.00  151.00   1.0000    1.0000
omega____ theta____ kappa____ phi______ frames
    -       84.0000   53.0000   66.8398 30

#__ type_ start__ end____ width___ exp.time_
 31 omega   84.00  111.00   1.0000    1.0000
omega____ theta____ kappa____ phi______ frames
    -       84.0000   53.0000   66.8398 27

#__ type_ start__ end____ width___ exp.time_
 32 omega  126.00  158.00   1.0000    1.0000
omega____ theta____ kappa____ phi______ frames
    -       88.0000   50.0000 -161.5837 32

#__ type_ start__ end____ width___ exp.time_
 33 omega  125.00  157.00   1.0000    1.0000
omega____ theta____ kappa____ phi______ frames
    -       88.0000   55.0000  160.2983 32

#__ type_ start__ end____ width___ exp.time_
 34 omega   66.00   94.00   1.0000    1.0000
omega____ theta____ kappa____ phi______ frames
    -       88.0000   50.0000 -161.5837 28

#__ type_ start__ end____ width___ exp.time_
 35 omega   66.00   93.00   1.0000    1.0000
omega____ theta____ kappa____ phi______ frames
    -       88.0000   55.0000  160.2983 27

#__ type_ start__ end____ width___ exp.time_
 36 omega  123.00  157.00   1.0000    1.0000
omega____ theta____ kappa____ phi______ frames
    -       88.0000   71.0000  -27.8578 34

#__ type_ start__ end____ width___ exp.time_
 37 omega   60.00   87.00   1.0000    1.0000
omega____ theta____ kappa____ phi______ frames
    -       88.0000   71.0000  -27.8578 27

#__ type_ start__ end____ width___ exp.time_
 38 omega   63.00  162.00   1.0000    1.0000
omega____ theta____ kappa____ phi______ frames
    -       92.0000   74.0000   37.3235 99

#__ type_ start__ end____ width___ exp.time_
 39 omega  139.00  170.00   1.0000    1.0000
omega____ theta____ kappa____ phi______ frames
    -      100.0000   68.0000  -31.4462 31

#__ type_ start__ end____ width___ exp.time_
 40 omega   73.00   99.00   1.0000    1.0000
omega____ theta____ kappa____ phi______ frames
    -      100.0000   68.0000  -31.4462 26

#__ type_ start__ end____ width___ exp.time_
 41 omega  116.00  173.00   1.0000    1.0000
omega____ theta____ kappa____ phi______ frames
    -      104.0000   53.0000 -130.2669 57

#__ type_ start__ end____ width___ exp.time_
 42 omega   83.00  110.00   1.0000    1.0000
omega____ theta____ kappa____ phi______ frames
    -      104.0000   53.0000 -130.2669 27

#__ type_ start__ end____ width___ exp.time_
 43 omega  114.00  140.00   1.0000    1.0000
omega____ theta____ kappa____ phi______ frames
    -      108.0000   77.0000 -150.0000 26

#__ type_ start__ end____ width___ exp.time_
 44 omega   76.00  101.00   1.0000    1.0000
omega____ theta____ kappa____ phi______ frames
    -      108.0000   77.0000 -150.0000 25

#__ type_ start__ end____ width___ exp.time_
 45 omega   78.00  164.00   1.0000    1.0000
omega____ theta____ kappa____ phi______ frames
    -      108.0000   77.0000    0.0000 86

#__ type_ start__ end____ width___ exp.time_
 46 omega  118.00  143.00   1.0000    1.0000
omega____ theta____ kappa____ phi______ frames
    -      108.0000  -91.0000  -90.0000 25

#__ type_ start__ end____ width___ exp.time_
 47 omega   76.00  144.00   1.0000    1.0000
omega____ theta____ kappa____ phi______ frames
    -      108.0000   77.0000  -30.0000 68

#__ type_ start__ end____ width___ exp.time_
 48 omega   77.00  178.00   1.0000    1.0000
omega____ theta____ kappa____ phi______ frames
    -      108.0000   77.0000   90.0000 101

#__ type_ start__ end____ width___ exp.time_
 49 omega   76.00  177.00   1.0000    1.0000
omega____ theta____ kappa____ phi______ frames
    -      108.0000   77.0000 -180.0000 101

#__ type_ start__ end____ width___ exp.time_
 50 omega   76.00  177.00   1.0000    1.0000
omega____ theta____ kappa____ phi______ frames
    -      108.0000   77.0000  120.0000 101

#__ type_ start__ end____ width___ exp.time_
 51 omega  130.00  177.00   1.0000    1.0000
omega____ theta____ kappa____ phi______ frames
    -      108.0000   77.0000 -120.0000 47

#__ type_ start__ end____ width___ exp.time_
 52 omega   77.00  102.00   1.0000    1.0000
omega____ theta____ kappa____ phi______ frames
    -      108.0000   77.0000 -120.0000 25

#__ type_ start__ end____ width___ exp.time_
 53 omega   42.00  109.00   1.0000    1.0000
omega____ theta____ kappa____ phi______ frames
    -      108.0000 -111.0000 -150.0000 67

#__ type_ start__ end____ width___ exp.time_
 54 omega   35.00   91.00   1.0000    1.0000
omega____ theta____ kappa____ phi______ frames
    -      108.0000  -91.0000  -90.0000 56

#__ type_ start__ end____ width___ exp.time_
 55 omega  108.00  134.00   1.0000    1.0000
omega____ theta____ kappa____ phi______ frames
    -      108.0000   77.0000   60.0000 26

#__ type_ start__ end____ width___ exp.time_
 56 omega   80.00  105.00   1.0000    1.0000
omega____ theta____ kappa____ phi______ frames
    -      108.0000   77.0000   60.0000 25

#__ type_ start__ end____ width___ exp.time_
 57 omega  144.00  177.00   1.0000    1.0000
omega____ theta____ kappa____ phi______ frames
    -      108.0000   38.0000   30.0000 33

#__ type_ start__ end____ width___ exp.time_
 58 omega  134.00  160.00   1.0000    1.0000
omega____ theta____ kappa____ phi______ frames
    -      108.0000   63.0000  -90.0000 26

#__ type_ start__ end____ width___ exp.time_
 59 omega   84.00  114.00   1.0000    1.0000
omega____ theta____ kappa____ phi______ frames
    -      108.0000   63.0000  -90.0000 30

#__ type_ start__ end____ width___ exp.time_
 60 omega   42.00  103.00   1.0000    1.0000
omega____ theta____ kappa____ phi______ frames
    -      108.0000 -111.0000  120.0000 61

#__ type_ start__ end____ width___ exp.time_
 61 omega  107.00  132.00   1.0000    1.0000
omega____ theta____ kappa____ phi______ frames
    -      108.0000  -63.0000 -180.0000 25

#__ type_ start__ end____ width___ exp.time_
 62 omega   76.00  149.00   1.0000    1.0000
omega____ theta____ kappa____ phi______ frames
    -      108.0000   77.0000  150.0000 73

#__ type_ start__ end____ width___ exp.time_
 63 omega   86.00  111.00   1.0000    1.0000
omega____ theta____ kappa____ phi______ frames
    -      108.0000   63.0000    0.0000 25

#__ type_ start__ end____ width___ exp.time_
 64 omega   43.00   80.00   1.0000    1.0000
omega____ theta____ kappa____ phi______ frames
    -      108.0000  -63.0000 -180.0000 37

#__ type_ start__ end____ width___ exp.time_
 65 omega   84.00  114.00   1.0000    1.0000
omega____ theta____ kappa____ phi______ frames
    -      108.0000   63.0000 -120.0000 30

#__ type_ start__ end____ width___ exp.time_
 66 omega  135.00  171.00   1.0000    1.0000
omega____ theta____ kappa____ phi______ frames
    -      108.0000  111.0000  -90.0000 36

#__ type_ start__ end____ width___ exp.time_
 67 omega  153.00  178.00   1.0000    1.0000
omega____ theta____ kappa____ phi______ frames
    -      108.0000   77.0000  150.0000 25

#__ type_ start__ end____ width___ exp.time_
 68 omega   85.00  139.00   1.0000    1.0000
omega____ theta____ kappa____ phi______ frames
    -      108.0000   63.0000   60.0000 54

#__ type_ start__ end____ width___ exp.time_
 69 omega  143.00  172.00   1.0000    1.0000
omega____ theta____ kappa____ phi______ frames
    -      108.0000   63.0000   60.0000 29

#__ type_ start__ end____ width___ exp.time_
 70 omega   86.00  176.00   1.0000    1.0000
omega____ theta____ kappa____ phi______ frames
    -      108.0000   50.0000  -60.0000 90

#__ type_ start__ end____ width___ exp.time_
 71 omega   62.00  114.00   1.0000    1.0000
omega____ theta____ kappa____ phi______ frames
    -      108.0000 -111.0000    0.0000 52

#__ type_ start__ end____ width___ exp.time_
 72 omega  -69.00   22.00   1.0000    1.0000
omega____ theta____ kappa____ phi______ frames
    -        0.0000  -57.0000  -30.0000 91

#__ type_ start__ end____ width___ exp.time_
 73 omega  -22.00   17.00   1.0000    1.0000
omega____ theta____ kappa____ phi______ frames
    -       24.0000  104.0000  -16.5684 39

#__ type_ start__ end____ width___ exp.time_
 74 omega  -43.00  -16.00   1.0000    1.0000
omega____ theta____ kappa____ phi______ frames
    -       32.0000  153.0000  -65.6635 27

#__ type_ start__ end____ width___ exp.time_
 75 omega   15.00   46.00   1.0000    1.0000
omega____ theta____ kappa____ phi______ frames
    -       48.0000   80.0000   56.7675 31

#__ type_ start__ end____ width___ exp.time_
 76 omega   14.00   45.00   1.0000    1.0000
omega____ theta____ kappa____ phi______ frames
    -       48.0000   82.0000 -145.9687 31

#__ type_ start__ end____ width___ exp.time_
 77 omega   19.00   46.00   1.0000    1.0000
omega____ theta____ kappa____ phi______ frames
    -       52.0000   80.0000  121.4124 27

#__ type_ start__ end____ width___ exp.time_
 78 omega   18.00   45.00   1.0000    1.0000
omega____ theta____ kappa____ phi______ frames
    -       52.0000   82.0000  -39.2305 27

#__ type_ start__ end____ width___ exp.time_
 79 omega  -20.00  128.00   1.0000    1.0000
omega____ theta____ kappa____ phi______ frames
    -       54.0000    0.0000    0.0000 148

#__ type_ start__ end____ width___ exp.time_
 80 omega  -20.00  128.00   1.0000    1.0000
omega____ theta____ kappa____ phi______ frames
    -       54.0000    0.0000  -60.0000 148

#__ type_ start__ end____ width___ exp.time_
 81 omega    1.00   98.00   1.0000    1.0000
omega____ theta____ kappa____ phi______ frames
    -       54.0000  -99.0000   30.0000 97

#__ type_ start__ end____ width___ exp.time_
 82 omega  -20.00  128.00   1.0000    1.0000
omega____ theta____ kappa____ phi______ frames
    -       54.0000    0.0000  -90.0000 148

#__ type_ start__ end____ width___ exp.time_
 83 omega  -20.00  128.00   1.0000    1.0000
omega____ theta____ kappa____ phi______ frames
    -       54.0000    0.0000  -30.0000 148

#__ type_ start__ end____ width___ exp.time_
 84 omega  -20.00  128.00   1.0000    1.0000
omega____ theta____ kappa____ phi______ frames
    -       54.0000    0.0000 -120.0000 148

#__ type_ start__ end____ width___ exp.time_
 85 omega  -20.00  128.00   1.0000    1.0000
omega____ theta____ kappa____ phi______ frames
    -       54.0000    0.0000 -180.0000 148

#__ type_ start__ end____ width___ exp.time_
 86 omega  -15.00   76.00   1.0000    1.0000
omega____ theta____ kappa____ phi______ frames
    -       54.0000  -57.0000 -180.0000 91

#__ type_ start__ end____ width___ exp.time_
 87 omega  -20.00  105.00   1.0000    1.0000
omega____ theta____ kappa____ phi______ frames
    -       54.0000    0.0000 -150.0000 125
;
_diffrn_measurement_device_type 'SuperNova, Dual, Cu at zero, Eos'
_diffrn_measurement_method '\w scans'
_diffrn_orient_matrix_UB_11 -0.2013737000
_diffrn_orient_matrix_UB_12 -0.0344099000
_diffrn_orient_matrix_UB_13 0.0477476000
_diffrn_orient_matrix_UB_21 0.0260389000
_diffrn_orient_matrix_UB_22 -0.0786506000
_diffrn_orient_matrix_UB_23 -0.1213844000
_diffrn_orient_matrix_UB_31 0.1158724000
_diffrn_orient_matrix_UB_32 -0.1782891000
_diffrn_orient_matrix_UB_33 0.0516610000
_diffrn_radiation_monochromator mirror
_diffrn_radiation_type CuK\a
_diffrn_radiation_wavelength 1.54184
_diffrn_reflns_av_R_equivalents 0.0264
_diffrn_reflns_av_unetI/netI 0.0160
_diffrn_reflns_Laue_measured_fraction_full 0.996
_diffrn_reflns_Laue_measured_fraction_max 0.996
_diffrn_reflns_limit_h_max 8
_diffrn_reflns_limit_h_min -8
_diffrn_reflns_limit_k_max 9
_diffrn_reflns_limit_k_min -9
_diffrn_reflns_limit_l_max 13
_diffrn_reflns_limit_l_min -13
_diffrn_reflns_number 11512
_diffrn_reflns_point_group_measured_fraction_full 0.996
_diffrn_reflns_point_group_measured_fraction_max 0.996
_diffrn_reflns_theta_full 66.587
_diffrn_reflns_theta_max 66.587
_diffrn_reflns_theta_min 4.026
_diffrn_source 'SuperNova (Cu) X-ray Source'
_exptl_absorpt_coefficient_mu 0.736
_exptl_absorpt_correction_T_max 1.00000
_exptl_absorpt_correction_T_min 0.68488
_exptl_absorpt_correction_type multi-scan
_exptl_absorpt_process_details
;
CrysAlisPro, Agilent Technologies,
Version 1.171.36.28 (release 01-02-2013 CrysAlis171 .NET)
(compiled Feb  1 2013,16:14:44)
Empirical absorption correction using spherical harmonics,
 implemented in SCALE3 ABSPACK scaling algorithm.
;
_exptl_crystal_colour 'clear light colourless'
_exptl_crystal_colour_lustre clear
_exptl_crystal_colour_modifier light
_exptl_crystal_colour_primary colourless
_exptl_crystal_density_diffrn 1.335
_exptl_crystal_description block
_exptl_crystal_F_000 268
_exptl_crystal_size_max 0.19
_exptl_crystal_size_mid 0.15
_exptl_crystal_size_min 0.12
_refine_diff_density_max 0.284
_refine_diff_density_min -0.252
_refine_diff_density_rms 0.043
_refine_ls_extinction_method none
_refine_ls_goodness_of_fit_ref 1.084
_refine_ls_hydrogen_treatment constr
_refine_ls_matrix_type full
_refine_ls_number_parameters 164
_refine_ls_number_reflns 2182
_refine_ls_number_restraints 0
_refine_ls_restrained_S_all 1.084
_refine_ls_R_factor_all 0.0473
_refine_ls_R_factor_gt 0.0447
_refine_ls_shift/su_max 0.000
_refine_ls_shift/su_mean 0.000
_refine_ls_structure_factor_coef Fsqd
_refine_ls_weighting_details 'w=1/[\s^2^(Fo^2^)+(0.0616P)^2^+0.2315P] where P=(Fo^2^+2Fc^2^)/3'
_refine_ls_weighting_scheme calc
_refine_ls_wR_factor_gt 0.1181
_refine_ls_wR_factor_ref 0.1208
_reflns_Friedel_coverage 0.000
_reflns_number_gt 2021
_reflns_number_total 2182
_reflns_threshold_expression 'I > 2\s(I)'
_cod_data_source_file d0sc00102c2.cif
_cod_data_source_block zhangye_0917
_cod_depositor_comments
;Adding full bibliography for 1557613--1557618.cif.

 Adding full bibliography for 1557613--1557618.cif.
;
_cod_database_code 1557616
_shelx_shelxl_version_number 2018/3
_shelx_space_group_comment
;
The symmetry employed for this shelxl refinement is uniquely defined
by the following loop, which should always be used as a source of
symmetry information in preference to the above space-group names.
They are only intended as comments.
;
_reflns_odcompleteness_completeness 99.59
_reflns_odcompleteness_iscentric 1
_reflns_odcompleteness_theta 66.97
_olex2_refinement_description
;
1. Fixed Uiso
 At 1.2 times of:
  All C(H) groups, All C(H,H) groups
 At 1.5 times of:
  All O(H) groups
2.a Ternary CH refined with riding coordinates:
 C9(H9), C13(H13), C14(H14)
2.b Secondary CH2 refined with riding coordinates:
 C5(H5A,H5B), C6(H6A,H6B), C11(H11A,H11B), C12(H12A,H12B), C15(H15A,H15B),
 C16(H16A,H16B), C17(H17A,H17B), C18(H18A,H18B)
2.c Idealised tetrahedral OH refined as rotating group:
 O3(H3)
;
_olex2_date_sample_data_collection 2019-09-17
_olex2_submission_special_instructions 'No special instructions were received'

loop_
_space_group_symop_operation_xyz
'x, y, z'
'-x, -y, -z'

loop_
_atom_site_label
_atom_site_type_symbol
_atom_site_fract_x
_atom_site_fract_y
_atom_site_fract_z
_atom_site_U_iso_or_equiv
_atom_site_adp_type
_atom_site_occupancy
_atom_site_site_symmetry_order
_atom_site_calc_flag
_atom_site_refinement_flags_posn
_atom_site_refinement_flags_adp
_atom_site_refinement_flags_occupancy
_atom_site_disorder_assembly
_atom_site_disorder_group
O1 O 0.12336(19) 0.09934(16) 0.39163(12) 0.0462(3) Uani 1 1 d . . . . .
O2 O -0.2227(2) 0.46409(17) 0.04267(12) 0.0520(4) Uani 1 1 d . . . . .
O3 O -0.4863(2) 0.21825(18) 0.00633(12) 0.0537(4) Uani 1 1 d . . . . .
H3 H -0.576548 0.310317 -0.001085 0.081 Uiso 1 1 calc GR . . . .
C4 C -0.1926(2) -0.02424(18) 0.24505(13) 0.0266(3) Uani 1 1 d . . . . .
C5 C -0.0730(2) 0.2363(2) 0.17480(14) 0.0323(4) Uani 1 1 d . . . . .
H5A H -0.001524 0.300169 0.200252 0.039 Uiso 1 1 calc R . . . .
H5B H 0.020393 0.162774 0.110786 0.039 Uiso 1 1 calc R . . . .
C6 C -0.2827(2) 0.0240(2) 0.13015(14) 0.0329(4) Uani 1 1 d . . . . .
H6A H -0.176713 0.035694 0.062164 0.039 Uiso 1 1 calc R . . . .
H6B H -0.318901 -0.071368 0.114613 0.039 Uiso 1 1 calc R . . . .
C7 C -0.1388(2) 0.12307(18) 0.28415(13) 0.0273(3) Uani 1 1 d . . . . .
C8 C -0.2501(2) 0.3609(2) 0.12452(14) 0.0335(4) Uani 1 1 d . . . . .
C9 C -0.4544(2) 0.3467(2) 0.17976(15) 0.0344(4) Uani 1 1 d . . . . .
H9 H -0.557619 0.448708 0.152735 0.041 Uiso 1 1 calc R . . . .
C10 C 0.0505(2) 0.0296(2) 0.33681(14) 0.0337(4) Uani 1 1 d . . . . .
C11 C -0.3067(2) 0.2454(2) 0.37420(14) 0.0336(4) Uani 1 1 d . . . . .
H11A H -0.256320 0.328334 0.396093 0.040 Uiso 1 1 calc R . . . .
H11B H -0.343687 0.180516 0.447790 0.040 Uiso 1 1 calc R . . . .
C12 C -0.3235(2) -0.0999(2) 0.34869(14) 0.0335(4) Uani 1 1 d . . . . .
H12A H -0.296188 -0.090721 0.426978 0.040 Uiso 1 1 calc R . . . .
H12B H -0.466724 -0.040321 0.350229 0.040 Uiso 1 1 calc R . . . .
C13 C -0.4675(2) 0.1865(2) 0.13049(15) 0.0358(4) Uani 1 1 d . . . . .
H13 H -0.587553 0.162553 0.178768 0.043 Uiso 1 1 calc R . . . .
C14 C 0.0115(2) -0.1779(2) 0.22225(14) 0.0332(4) Uani 1 1 d . . . . .
H14 H 0.084024 -0.171708 0.137731 0.040 Uiso 1 1 calc R . . . .
C15 C -0.4955(2) 0.3407(2) 0.32006(15) 0.0382(4) Uani 1 1 d . . . . .
H15A H -0.553085 0.457483 0.346940 0.046 Uiso 1 1 calc R . . . .
H15B H -0.595783 0.285411 0.352014 0.046 Uiso 1 1 calc R . . . .
C16 C -0.0461(3) -0.3400(2) 0.2466(2) 0.0515(5) Uani 1 1 d . . . . .
H16A H -0.037583 -0.386621 0.170442 0.062 Uiso 1 1 calc R . . . .
H16B H 0.044673 -0.426735 0.291938 0.062 Uiso 1 1 calc R . . . .
C17 C -0.2627(3) -0.2876(2) 0.3201(2) 0.0555(5) Uani 1 1 d . . . . .
H17A H -0.270171 -0.358391 0.394878 0.067 Uiso 1 1 calc R . . . .
H17B H -0.352550 -0.301067 0.273602 0.067 Uiso 1 1 calc R . . . .
C18 C 0.1322(3) -0.1561(2) 0.3089(2) 0.0524(5) Uani 1 1 d . . . . .
H18A H 0.116079 -0.226719 0.383037 0.063 Uiso 1 1 calc R . . . .
H18B H 0.275266 -0.189822 0.271106 0.063 Uiso 1 1 calc R . . . .

loop_
_atom_site_aniso_label
_atom_site_aniso_U_11
_atom_site_aniso_U_22
_atom_site_aniso_U_33
_atom_site_aniso_U_23
_atom_site_aniso_U_13
_atom_site_aniso_U_12
O1 0.0479(7) 0.0498(7) 0.0564(8) 0.0008(6) -0.0319(6) -0.0225(6)
O2 0.0557(8) 0.0509(8) 0.0547(8) 0.0221(6) -0.0235(6) -0.0251(6)
O3 0.0693(9) 0.0522(8) 0.0494(8) 0.0048(6) -0.0410(7) -0.0165(7)
C4 0.0267(7) 0.0257(8) 0.0307(7) -0.0021(6) -0.0107(6) -0.0095(6)
C5 0.0321(8) 0.0315(8) 0.0387(8) 0.0015(6) -0.0124(6) -0.0150(7)
C6 0.0384(8) 0.0343(8) 0.0335(8) -0.0015(6) -0.0154(7) -0.0164(7)
C7 0.0284(7) 0.0266(7) 0.0317(7) -0.0008(6) -0.0132(6) -0.0108(6)
C8 0.0421(9) 0.0299(8) 0.0348(8) 0.0013(6) -0.0168(7) -0.0149(7)
C9 0.0323(8) 0.0310(8) 0.0407(9) 0.0037(6) -0.0172(7) -0.0075(6)
C10 0.0316(8) 0.0370(9) 0.0380(8) 0.0030(7) -0.0160(6) -0.0144(7)
C11 0.0388(9) 0.0309(8) 0.0337(8) -0.0049(6) -0.0133(7) -0.0101(7)
C12 0.0331(8) 0.0323(8) 0.0378(8) 0.0003(6) -0.0092(6) -0.0138(6)
C13 0.0359(8) 0.0412(9) 0.0380(8) 0.0046(7) -0.0208(7) -0.0164(7)
C14 0.0314(8) 0.0296(8) 0.0379(8) -0.0042(6) -0.0086(6) -0.0078(6)
C15 0.0336(8) 0.0368(9) 0.0409(9) -0.0050(7) -0.0100(7) -0.0053(7)
C16 0.0492(10) 0.0308(9) 0.0738(13) -0.0052(8) -0.0130(9) -0.0117(8)
C17 0.0568(12) 0.0366(10) 0.0734(14) -0.0029(9) -0.0005(10) -0.0244(9)
C18 0.0433(10) 0.0393(10) 0.0777(14) -0.0086(9) -0.0345(9) -0.0021(8)

loop_
_atom_type_symbol
_atom_type_description
_atom_type_scat_dispersion_real
_atom_type_scat_dispersion_imag
_atom_type_scat_source
C C 0.0181 0.0091 'International Tables Vol C Tables 4.2.6.8 and 6.1.1.4'
H H 0.0000 0.0000 'International Tables Vol C Tables 4.2.6.8 and 6.1.1.4'
O O 0.0492 0.0322 'International Tables Vol C Tables 4.2.6.8 and 6.1.1.4'

loop_
_geom_angle_atom_site_label_1
_geom_angle_atom_site_label_2
_geom_angle_atom_site_label_3
_geom_angle
_geom_angle_site_symmetry_1
_geom_angle_site_symmetry_3
_geom_angle_publ_flag
C13 O3 H3 109.5 . . ?
C6 C4 C7 112.99(12) . . ?
C6 C4 C12 111.77(12) . . ?
C6 C4 C14 110.59(12) . . ?
C7 C4 C14 105.09(11) . . ?
C12 C4 C7 113.90(12) . . ?
C12 C4 C14 101.65(11) . . ?
H5A C5 H5B 107.8 . . ?
C7 C5 H5A 109.0 . . ?
C7 C5 H5B 109.0 . . ?
C8 C5 H5A 109.0 . . ?
C8 C5 H5B 109.0 . . ?
C8 C5 C7 112.75(12) . . ?
C4 C6 H6A 107.9 . . ?
C4 C6 H6B 107.9 . . ?
H6A C6 H6B 107.2 . . ?
C13 C6 C4 117.67(12) . . ?
C13 C6 H6A 107.9 . . ?
C13 C6 H6B 107.9 . . ?
C5 C7 C4 112.85(12) . . ?
C10 C7 C4 104.03(11) . . ?
C10 C7 C5 105.60(11) . . ?
C10 C7 C11 111.85(12) . . ?
C11 C7 C4 115.58(12) . . ?
C11 C7 C5 106.57(12) . . ?
O2 C8 C5 120.08(15) . . ?
O2 C8 C9 123.42(15) . . ?
C9 C8 C5 116.49(13) . . ?
C8 C9 H9 108.1 . . ?
C8 C9 C13 108.65(13) . . ?
C8 C9 C15 111.48(13) . . ?
C13 C9 H9 108.1 . . ?
C15 C9 H9 108.1 . . ?
C15 C9 C13 112.34(13) . . ?
O1 C10 C7 123.81(15) . . ?
O1 C10 C18 125.77(15) . . ?
C18 C10 C7 110.42(13) . . ?
C7 C11 H11A 109.3 . . ?
C7 C11 H11B 109.3 . . ?
C7 C11 C15 111.58(12) . . ?
H11A C11 H11B 108.0 . . ?
C15 C11 H11A 109.3 . . ?
C15 C11 H11B 109.3 . . ?
C4 C12 H12A 110.7 . . ?
C4 C12 H12B 110.7 . . ?
H12A C12 H12B 108.8 . . ?
C17 C12 C4 105.16(13) . . ?
C17 C12 H12A 110.7 . . ?
C17 C12 H12B 110.7 . . ?
O3 C13 C6 104.49(13) . . ?
O3 C13 C9 110.30(13) . . ?
O3 C13 H13 108.8 . . ?
C6 C13 C9 115.44(12) . . ?
C6 C13 H13 108.8 . . ?
C9 C13 H13 108.8 . . ?
C4 C14 H14 110.2 . . ?
C16 C14 C4 105.86(12) . . ?
C16 C14 H14 110.2 . . ?
C18 C14 C4 104.99(12) . . ?
C18 C14 H14 110.2 . . ?
C18 C14 C16 115.22(15) . . ?
C9 C15 H15A 108.7 . . ?
C9 C15 H15B 108.7 . . ?
C11 C15 C9 114.28(13) . . ?
C11 C15 H15A 108.7 . . ?
C11 C15 H15B 108.7 . . ?
H15A C15 H15B 107.6 . . ?
C14 C16 H16A 110.4 . . ?
C14 C16 H16B 110.4 . . ?
H16A C16 H16B 108.6 . . ?
C17 C16 C14 106.67(14) . . ?
C17 C16 H16A 110.4 . . ?
C17 C16 H16B 110.4 . . ?
C12 C17 H17A 110.4 . . ?
C12 C17 H17B 110.4 . . ?
C16 C17 C12 106.86(14) . . ?
C16 C17 H17A 110.4 . . ?
C16 C17 H17B 110.4 . . ?
H17A C17 H17B 108.6 . . ?
C10 C18 C14 106.72(13) . . ?
C10 C18 H18A 110.4 . . ?
C10 C18 H18B 110.4 . . ?
C14 C18 H18A 110.4 . . ?
C14 C18 H18B 110.4 . . ?
H18A C18 H18B 108.6 . . ?

loop_
_geom_bond_atom_site_label_1
_geom_bond_atom_site_label_2
_geom_bond_distance
_geom_bond_site_symmetry_2
_geom_bond_publ_flag
O1 C10 1.2114(19) . ?
O2 C8 1.213(2) . ?
O3 H3 0.8200 . ?
O3 C13 1.4255(19) . ?
C4 C6 1.5348(19) . ?
C4 C7 1.5568(18) . ?
C4 C12 1.543(2) . ?
C4 C14 1.558(2) . ?
C5 H5A 0.9700 . ?
C5 H5B 0.9700 . ?
C5 C7 1.547(2) . ?
C5 C8 1.510(2) . ?
C6 H6A 0.9700 . ?
C6 H6B 0.9700 . ?
C6 C13 1.523(2) . ?
C7 C10 1.5273(19) . ?
C7 C11 1.530(2) . ?
C8 C9 1.499(2) . ?
C9 H9 0.9800 . ?
C9 C13 1.554(2) . ?
C9 C15 1.542(2) . ?
C10 C18 1.494(2) . ?
C11 H11A 0.9700 . ?
C11 H11B 0.9700 . ?
C11 C15 1.536(2) . ?
C12 H12A 0.9700 . ?
C12 H12B 0.9700 . ?
C12 C17 1.523(2) . ?
C13 H13 0.9800 . ?
C14 H14 0.9800 . ?
C14 C16 1.529(2) . ?
C14 C18 1.523(2) . ?
C15 H15A 0.9700 . ?
C15 H15B 0.9700 . ?
C16 H16A 0.9700 . ?
C16 H16B 0.9700 . ?
C16 C17 1.520(3) . ?
C17 H17A 0.9700 . ?
C17 H17B 0.9700 . ?
C18 H18A 0.9700 . ?
C18 H18B 0.9700 . ?

loop_
_geom_torsion_atom_site_label_1
_geom_torsion_atom_site_label_2
_geom_torsion_atom_site_label_3
_geom_torsion_atom_site_label_4
_geom_torsion
_geom_torsion_site_symmetry_1
_geom_torsion_site_symmetry_2
_geom_torsion_site_symmetry_3
_geom_torsion_site_symmetry_4
_geom_torsion_publ_flag
O1 C10 C18 C14 -171.20(16) . . . . ?
O2 C8 C9 C13 103.78(18) . . . . ?
O2 C8 C9 C15 -131.89(17) . . . . ?
C4 C6 C13 O3 167.07(13) . . . . ?
C4 C6 C13 C9 45.75(19) . . . . ?
C4 C7 C10 O1 -169.97(15) . . . . ?
C4 C7 C10 C18 11.04(17) . . . . ?
C4 C7 C11 C15 -61.98(17) . . . . ?
C4 C12 C17 C16 26.7(2) . . . . ?
C4 C14 C16 C17 -18.0(2) . . . . ?
C4 C14 C18 C10 -23.38(19) . . . . ?
C5 C7 C10 O1 70.99(19) . . . . ?
C5 C7 C10 C18 -108.00(16) . . . . ?
C5 C7 C11 C15 64.30(15) . . . . ?
C5 C8 C9 C13 -75.30(16) . . . . ?
C5 C8 C9 C15 49.03(19) . . . . ?
C6 C4 C7 C5 -31.73(17) . . . . ?
C6 C4 C7 C10 -145.70(13) . . . . ?
C6 C4 C7 C11 91.28(15) . . . . ?
C6 C4 C12 C17 81.28(16) . . . . ?
C6 C4 C14 C16 -85.29(16) . . . . ?
C6 C4 C14 C18 152.39(14) . . . . ?
C7 C4 C6 C13 -54.58(17) . . . . ?
C7 C4 C12 C17 -149.14(14) . . . . ?
C7 C4 C14 C16 152.47(13) . . . . ?
C7 C4 C14 C18 30.15(16) . . . . ?
C7 C5 C8 O2 176.18(14) . . . . ?
C7 C5 C8 C9 -4.71(19) . . . . ?
C7 C10 C18 C14 7.8(2) . . . . ?
C7 C11 C15 C9 -20.89(19) . . . . ?
C8 C5 C7 C4 76.76(16) . . . . ?
C8 C5 C7 C10 -170.23(12) . . . . ?
C8 C5 C7 C11 -51.14(16) . . . . ?
C8 C9 C13 O3 -72.61(16) . . . . ?
C8 C9 C13 C6 45.52(18) . . . . ?
C8 C9 C15 C11 -35.02(19) . . . . ?
C10 C7 C11 C15 179.24(12) . . . . ?
C11 C7 C10 O1 -44.5(2) . . . . ?
C11 C7 C10 C18 136.47(15) . . . . ?
C12 C4 C6 C13 75.46(16) . . . . ?
C12 C4 C7 C5 -160.69(12) . . . . ?
C12 C4 C7 C10 85.35(14) . . . . ?
C12 C4 C7 C11 -37.67(17) . . . . ?
C12 C4 C14 C16 33.52(15) . . . . ?
C12 C4 C14 C18 -88.80(15) . . . . ?
C13 C9 C15 C11 87.21(16) . . . . ?
C14 C4 C6 C13 -172.06(12) . . . . ?
C14 C4 C7 C5 88.93(14) . . . . ?
C14 C4 C7 C10 -25.03(14) . . . . ?
C14 C4 C7 C11 -148.05(12) . . . . ?
C14 C4 C12 C17 -36.68(16) . . . . ?
C14 C16 C17 C12 -5.2(2) . . . . ?
C15 C9 C13 O3 163.57(13) . . . . ?
C15 C9 C13 C6 -78.30(17) . . . . ?
C16 C14 C18 C10 -139.42(16) . . . . ?
C18 C14 C16 C17 97.57(19) . . . . ?
